data_4063237
loop_
_publ_author_name
'Celedonio M. Alvarez'
'M. Angeles Alvarez'
'M. Esther Garc\'ia'
'Alberto Ramos'
'Miguel A. Ruiz'
'Claudia Graiff'
'Antonio Tiripicchio'

_publ_section_title
;
 Reactivity of the Unsaturated Hydride
 [Mo2(5\h-C5H5)2(\m-H)(\m-PCy2)(CO)2] toward 17- and 16-Electron Metal
 Carbonyl Fragments: Rational Synthesis of Electron-Deficient
 Heterometallic Clusters
;
_journal_name_full Organometallics
_journal_page_first 321
_journal_page_last 331
_journal_paper_doi 10.1021/om060826v
_journal_volume 26
_journal_year 2007
_chemical_compound_source 'synthesis as described'
_chemical_formula_moiety 'C29 H33 Mo2 O7 P W'
_chemical_formula_sum 'C29 H33 Mo2 O7 P W'
_chemical_formula_weight 900.25
_space_group_IT_number 14
_space_group_name_Hall '-P 2yn'
_space_group_name_H-M_alt 'P 1 21/n 1'
_symmetry_cell_setting monoclinic
_symmetry_Int_Tables_number 14
_symmetry_space_group_name_Hall '-P 2yn'
_symmetry_space_group_name_H-M 'P 1 21/n 1'
_atom_sites_solution_hydrogens geom
_atom_sites_solution_primary direct
_atom_sites_solution_secondary difmap
_audit_conform_dict_location ftp://ftp.iucr.org/pub/cif_core.dic
_audit_conform_dict_name cif_core.dic
_audit_conform_dict_version 2.2
_audit_creation_date 2004-07-20T11:14:08-00:00
_audit_creation_method 'WinGX routine CIF_UPDATE'
_cell_angle_alpha 90
_cell_angle_beta 101.172(3)
_cell_angle_gamma 90
_cell_formula_units_Z 4
_cell_length_a 12.047(2)
_cell_length_b 15.280(3)
_cell_length_c 16.888(3)
_cell_measurement_reflns_used 1943
_cell_measurement_temperature 120(2)
_cell_measurement_theta_max 28.03
_cell_measurement_theta_min 2.66
_cell_measurement_wavelength 0.71073
_cell_volume 3049.8(10)
_computing_cell_refinement 'Brucker Smart'
_computing_data_collection 'Brucker Smart'
_computing_data_reduction 'Brucker Smart'
_computing_molecular_graphics 'Ortep-3 for Windows (Farrugia, 1997)'
_computing_publication_material 'WinGX publication routines (Farrugia, 1999)'
_computing_structure_refinement 'SHELXL-97 (Sheldrick, 1997)'
_computing_structure_solution 'DIRDIF (1999)'
_diffrn_ambient_temperature 120(2)
_diffrn_measured_fraction_theta_full 0.995
_diffrn_measured_fraction_theta_max 0.995
_diffrn_measurement_device_type 'Smart-CCD-1000 BRUKER'
_diffrn_measurement_method 'omega scans'
_diffrn_radiation_probe x-ray
_diffrn_radiation_source 'fine-focus sealed tube'
_diffrn_radiation_type MoK\a
_diffrn_radiation_wavelength 0.71073
_diffrn_reflns_av_R_equivalents 0.0492
_diffrn_reflns_av_unetI/netI 0.026
_diffrn_reflns_limit_h_max 15
_diffrn_reflns_limit_h_min -16
_diffrn_reflns_limit_k_max 20
_diffrn_reflns_limit_k_min 0
_diffrn_reflns_limit_l_max 22
_diffrn_reflns_limit_l_min 0
_diffrn_reflns_number 7519
_diffrn_reflns_theta_full 28.28
_diffrn_reflns_theta_max 28.28
_diffrn_reflns_theta_min 1.81
_exptl_absorpt_coefficient_mu 4.668
_exptl_absorpt_correction_T_max 1
_exptl_absorpt_correction_T_min 0.494284
_exptl_absorpt_correction_type multi-scan
_exptl_absorpt_process_details 'BRUKER Sadabs'
_exptl_crystal_colour Orange
_exptl_crystal_density_diffrn 1.961
_exptl_crystal_density_method 'not measured'
_exptl_crystal_description Prism
_exptl_crystal_F_000 1744
_exptl_crystal_size_max 0.5
_exptl_crystal_size_mid 0.2
_exptl_crystal_size_min 0.16
_refine_diff_density_max 1.362
_refine_diff_density_min -0.843
_refine_diff_density_rms 0.141
_refine_ls_extinction_method none
_refine_ls_goodness_of_fit_ref 1.199
_refine_ls_hydrogen_treatment mixed
_refine_ls_matrix_type full
_refine_ls_number_parameters 449
_refine_ls_number_reflns 7519
_refine_ls_number_restraints 0
_refine_ls_restrained_S_all 1.199
_refine_ls_R_factor_all 0.0452
_refine_ls_R_factor_gt 0.0235
_refine_ls_shift/su_max 0.001
_refine_ls_shift/su_mean 0
_refine_ls_structure_factor_coef Fsqd
_refine_ls_weighting_details 'calc w=1/[\s^2^(Fo^2^)+(0.0078P)^2^+8.1989P] where P=(Fo^2^+2Fc^2^)/3'
_refine_ls_weighting_scheme calc
_refine_ls_wR_factor_gt 0.0433
_refine_ls_wR_factor_ref 0.0526
_reflns_number_gt 6083
_reflns_number_total 7519
_reflns_threshold_expression >2sigma(I)
_cod_database_code 4063237

loop_
_symmetry_equiv_pos_as_xyz
'x, y, z'
'-x+1/2, y+1/2, -z+1/2'
'-x, -y, -z'
'x-1/2, -y-1/2, z-1/2'

loop_
_atom_site_label
_atom_site_type_symbol
_atom_site_fract_x
_atom_site_fract_y
_atom_site_fract_z
_atom_site_U_iso_or_equiv
_atom_site_adp_type
_atom_site_occupancy
_atom_site_symmetry_multiplicity
_atom_site_calc_flag
_atom_site_refinement_flags
Mo1 Mo 0.18284(2) 0.251082(19) 0.305836(17) 0.01397(6) Uani 1 1 d .
Mo2 Mo 0.28091(2) 0.171800(19) 0.439770(17) 0.01295(6) Uani 1 1 d .
W1 W 0.007806(12) 0.204845(10) 0.433632(9) 0.01894(4) Uani 1 1 d .
P1 P 0.38224(7) 0.23408(6) 0.34532(5) 0.01515(17) Uani 1 1 d .
O1 O 0.1715(2) 0.05518(17) 0.26077(17) 0.0281(6) Uani 1 1 d .
O2 O 0.3378(3) 0.34011(19) 0.54401(18) 0.0345(7) Uani 1 1 d .
O3 O 0.1244(2) 0.18739(19) 0.61912(17) 0.0298(6) Uani 1 1 d .
O4 O 0.0116(3) 0.00066(19) 0.39799(19) 0.0347(7) Uani 1 1 d .
O5 O -0.2047(2) 0.1815(2) 0.5128(2) 0.0404(8) Uani 1 1 d .
O6 O -0.1678(3) 0.2253(3) 0.2682(2) 0.0535(10) Uani 1 1 d .
O7 O 0.0064(3) 0.4130(2) 0.4451(2) 0.0485(9) Uani 1 1 d .
C1 C 0.1786(3) 0.1273(2) 0.2847(2) 0.0200(7) Uani 1 1 d .
C2 C 0.3153(3) 0.2794(2) 0.5035(2) 0.0222(8) Uani 1 1 d .
C3 C 0.0894(3) 0.1935(2) 0.5515(2) 0.0221(8) Uani 1 1 d .
C4 C 0.0127(3) 0.0745(3) 0.4113(2) 0.0253(8) Uani 1 1 d .
C5 C -0.1282(3) 0.1900(3) 0.4811(2) 0.0277(9) Uani 1 1 d .
C6 C -0.0989(3) 0.2174(3) 0.3249(3) 0.0323(10) Uani 1 1 d .
C7 C 0.0064(4) 0.3385(3) 0.4429(2) 0.0290(9) Uani 1 1 d .
C8 C 0.0462(3) 0.3491(3) 0.2430(2) 0.0234(8) Uani 1 1 d .
C9 C 0.1518(4) 0.3912(3) 0.2448(3) 0.0273(9) Uani 1 1 d .
C10 C 0.2135(4) 0.3406(3) 0.1982(2) 0.0286(9) Uani 1 1 d .
C11 C 0.1467(4) 0.2689(3) 0.1668(2) 0.0285(9) Uani 1 1 d .
C12 C 0.0428(3) 0.2734(3) 0.1942(2) 0.0249(8) Uani 1 1 d .
C13 C 0.2942(3) 0.0186(2) 0.4543(2) 0.0220(8) Uani 1 1 d .
C14 C 0.2593(3) 0.0490(2) 0.5240(2) 0.0205(8) Uani 1 1 d .
C15 C 0.3440(3) 0.1049(2) 0.5662(2) 0.0206(8) Uani 1 1 d .
C16 C 0.4332(3) 0.1089(2) 0.5222(2) 0.0209(8) Uani 1 1 d .
C17 C 0.4014(3) 0.0554(2) 0.4526(2) 0.0211(8) Uani 1 1 d .
C18 C 0.4544(3) 0.1571(2) 0.2869(2) 0.0189(7) Uani 1 1 d .
C19 C 0.5798(3) 0.1394(3) 0.3219(3) 0.0231(8) Uani 1 1 d .
C20 C 0.6253(4) 0.0660(3) 0.2758(3) 0.0287(9) Uani 1 1 d .
C21 C 0.6066(4) 0.0846(3) 0.1858(3) 0.0328(10) Uani 1 1 d .
C22 C 0.4832(4) 0.1044(3) 0.1513(3) 0.0312(9) Uani 1 1 d .
C23 C 0.4377(4) 0.1783(3) 0.1967(2) 0.0239(8) Uani 1 1 d .
C24 C 0.4747(3) 0.3317(3) 0.3742(2) 0.0245(8) Uani 1 1 d .
H24 H 0.4254 0.3755 0.3919 0.029 Uiso 1 1 calc R
C25 C 0.5688(3) 0.3145(3) 0.4486(2) 0.0274(9) Uani 1 1 d .
H25A H 0.6205 0.2707 0.4355 0.033 Uiso 1 1 calc R
H25B H 0.5355 0.2922 0.4924 0.033 Uiso 1 1 calc R
C26 C 0.6345(4) 0.3998(3) 0.4756(3) 0.0390(11) Uani 1 1 d .
H26A H 0.5843 0.4413 0.4943 0.047 Uiso 1 1 calc R
H26B H 0.6961 0.3871 0.5203 0.047 Uiso 1 1 calc R
C27 C 0.6813(4) 0.4401(3) 0.4084(3) 0.0423(12) Uani 1 1 d .
H27A H 0.7358 0.4006 0.3922 0.051 Uiso 1 1 calc R
H27B H 0.7201 0.4941 0.427 0.051 Uiso 1 1 calc R
C28 C 0.5865(4) 0.4592(3) 0.3359(3) 0.0403(11) Uani 1 1 d .
H28A H 0.6189 0.4839 0.2925 0.048 Uiso 1 1 calc R
H28B H 0.5351 0.5021 0.3511 0.048 Uiso 1 1 calc R
C29 C 0.5208(4) 0.3758(3) 0.3061(3) 0.0341(10) Uani 1 1 d .
H29A H 0.4586 0.3904 0.2624 0.041 Uiso 1 1 calc R
H29B H 0.5704 0.3355 0.2852 0.041 Uiso 1 1 calc R
H1 H 0.154(4) 0.249(3) 0.407(3) 0.046(14) Uiso 1 1 d .
H8 H -0.009(3) 0.368(3) 0.270(2) 0.022(11) Uiso 1 1 d .
H9 H 0.175(4) 0.440(3) 0.276(3) 0.038(13) Uiso 1 1 d .
H10 H 0.281(3) 0.353(3) 0.188(2) 0.018(10) Uiso 1 1 d .
H11 H 0.166(4) 0.231(3) 0.133(3) 0.032(13) Uiso 1 1 d .
H12 H -0.014(4) 0.236(3) 0.179(2) 0.022(11) Uiso 1 1 d .
H13 H 0.252(3) -0.016(3) 0.416(2) 0.020(10) Uiso 1 1 d .
H14 H 0.194(3) 0.034(2) 0.539(2) 0.009(9) Uiso 1 1 d .
H15 H 0.339(3) 0.134(3) 0.614(3) 0.025(11) Uiso 1 1 d .
H16 H 0.505(3) 0.137(3) 0.540(2) 0.022(10) Uiso 1 1 d .
H17 H 0.444(3) 0.041(2) 0.416(2) 0.016(10) Uiso 1 1 d .
H18 H 0.417(3) 0.106(3) 0.289(2) 0.017(10) Uiso 1 1 d .
H19A H 0.620(3) 0.193(3) 0.319(2) 0.021(10) Uiso 1 1 d .
H19B H 0.591(4) 0.125(3) 0.379(3) 0.030(12) Uiso 1 1 d .
H20A H 0.705(4) 0.056(3) 0.298(3) 0.036(13) Uiso 1 1 d .
H20B H 0.591(3) 0.012(3) 0.285(2) 0.016(10) Uiso 1 1 d .
H21A H 0.650(4) 0.133(3) 0.177(3) 0.039(13) Uiso 1 1 d .
H21B H 0.634(4) 0.034(3) 0.159(3) 0.029(12) Uiso 1 1 d .
H22A H 0.475(4) 0.120(3) 0.096(3) 0.038(13) Uiso 1 1 d .
H22B H 0.437(4) 0.053(3) 0.153(3) 0.031(12) Uiso 1 1 d .
H23A H 0.479(3) 0.228(2) 0.191(2) 0.012(9) Uiso 1 1 d .
H23B H 0.361(3) 0.188(2) 0.176(2) 0.017(10) Uiso 1 1 d .

loop_
_atom_site_aniso_label
_atom_site_aniso_U_11
_atom_site_aniso_U_22
_atom_site_aniso_U_33
_atom_site_aniso_U_23
_atom_site_aniso_U_13
_atom_site_aniso_U_12
Mo1 0.01321(14) 0.01500(14) 0.01294(14) 0.00241(11) 0.00064(11) 0.00108(11)
Mo2 0.01264(13) 0.01270(13) 0.01271(14) 0.00135(11) 0.00046(11) 0.00057(11)
W1 0.01519(7) 0.02058(7) 0.02163(8) 0.00459(6) 0.00494(5) 0.00100(6)
P1 0.0132(4) 0.0160(4) 0.0158(4) 0.0010(3) 0.0019(3) -0.0011(3)
O1 0.0293(15) 0.0217(14) 0.0302(16) -0.0047(12) -0.0021(12) 0.0000(12)
O2 0.0437(18) 0.0233(15) 0.0342(17) -0.0106(13) 0.0020(14) -0.0021(13)
O3 0.0342(16) 0.0341(16) 0.0221(15) -0.0025(12) 0.0078(12) 0.0061(13)
O4 0.0383(18) 0.0235(15) 0.0424(18) -0.0033(13) 0.0079(14) -0.0098(13)
O5 0.0228(15) 0.053(2) 0.049(2) 0.0153(16) 0.0176(14) 0.0032(14)
O6 0.0228(16) 0.093(3) 0.0390(19) 0.0236(19) -0.0090(14) -0.0136(17)
O7 0.088(3) 0.0238(17) 0.042(2) 0.0060(14) 0.0330(19) 0.0146(17)
C1 0.0158(17) 0.0226(19) 0.0202(18) 0.0031(15) -0.0003(14) -0.0014(14)
C2 0.0180(17) 0.025(2) 0.0229(19) 0.0024(15) 0.0031(15) 0.0023(15)
C3 0.0209(18) 0.0171(18) 0.031(2) 0.0000(15) 0.0116(16) 0.0015(14)
C4 0.0192(19) 0.032(2) 0.025(2) 0.0041(16) 0.0023(16) -0.0057(16)
C5 0.0215(19) 0.031(2) 0.030(2) 0.0092(17) 0.0040(17) 0.0022(16)
C6 0.022(2) 0.039(2) 0.036(2) 0.0123(19) 0.0073(18) -0.0052(18)
C7 0.034(2) 0.032(2) 0.025(2) 0.0061(17) 0.0171(18) 0.0087(18)
C8 0.0237(19) 0.023(2) 0.0230(19) 0.0096(15) 0.0045(16) 0.0105(16)
C9 0.030(2) 0.024(2) 0.026(2) 0.0126(17) 0.0021(17) 0.0039(17)
C10 0.023(2) 0.041(2) 0.023(2) 0.0178(18) 0.0057(16) 0.0033(18)
C11 0.032(2) 0.041(2) 0.0116(18) 0.0073(16) 0.0007(16) 0.0109(18)
C12 0.0217(19) 0.032(2) 0.0172(18) 0.0076(16) -0.0050(15) 0.0019(16)
C13 0.030(2) 0.0119(17) 0.0217(19) 0.0022(14) -0.0022(16) 0.0016(15)
C14 0.025(2) 0.0144(17) 0.0205(19) 0.0060(14) 0.0007(15) 0.0009(14)
C15 0.026(2) 0.0198(18) 0.0134(17) 0.0045(14) -0.0022(14) 0.0036(15)
C16 0.0150(17) 0.0215(19) 0.0236(19) 0.0064(15) -0.0025(15) 0.0034(14)
C17 0.0222(19) 0.0168(18) 0.024(2) 0.0050(15) 0.0040(16) 0.0100(14)
C18 0.0187(18) 0.0192(18) 0.0189(18) -0.0014(14) 0.0036(14) -0.0019(14)
C19 0.0211(19) 0.0196(19) 0.029(2) 0.0003(16) 0.0069(16) -0.0005(15)
C20 0.022(2) 0.022(2) 0.044(3) 0.0005(18) 0.0119(19) -0.0001(16)
C21 0.035(2) 0.026(2) 0.042(3) -0.0050(19) 0.021(2) 0.0049(19)
C22 0.042(3) 0.030(2) 0.025(2) -0.0032(18) 0.0151(19) -0.0018(19)
C23 0.027(2) 0.028(2) 0.0196(19) 0.0030(16) 0.0092(16) 0.0014(17)
C24 0.0217(19) 0.0235(19) 0.027(2) 0.0021(16) 0.0008(16) -0.0090(15)
C25 0.023(2) 0.028(2) 0.029(2) 0.0008(17) 0.0000(16) -0.0061(16)
C26 0.028(2) 0.044(3) 0.041(3) -0.007(2) -0.002(2) -0.012(2)
C27 0.030(2) 0.030(2) 0.065(3) -0.002(2) 0.006(2) -0.0114(19)
C28 0.037(3) 0.026(2) 0.057(3) 0.007(2) 0.006(2) -0.0112(19)
C29 0.032(2) 0.030(2) 0.041(3) 0.0015(19) 0.008(2) -0.0040(18)

loop_
_atom_type_symbol
_atom_type_description
_atom_type_scat_dispersion_real
_atom_type_scat_dispersion_imag
_atom_type_scat_source
C C 0.0033 0.0016 'International Tables Vol C Tables 4.2.6.8 and 6.1.1.4'
H H 0 0 'International Tables Vol C Tables 4.2.6.8 and 6.1.1.4'
Mo Mo -1.6832 0.6857 'International Tables Vol C Tables 4.2.6.8 and 6.1.1.4'
O O 0.0106 0.006 'International Tables Vol C Tables 4.2.6.8 and 6.1.1.4'
P P 0.1023 0.0942 'International Tables Vol C Tables 4.2.6.8 and 6.1.1.4'
W W -0.849 6.8722 'International Tables Vol C Tables 4.2.6.8 and 6.1.1.4'

loop_
_geom_angle_atom_site_label_1
_geom_angle_atom_site_label_2
_geom_angle_atom_site_label_3
_geom_angle
C1 Mo1 C12 90.29(15)
C1 Mo1 C11 86.21(16)
C12 Mo1 C11 35.77(14)
C1 Mo1 C8 123.92(15)
C12 Mo1 C8 35.66(14)
C11 Mo1 C8 59.01(15)
C1 Mo1 C10 115.42(16)
C12 Mo1 C10 58.80(15)
C11 Mo1 C10 34.86(16)
C8 Mo1 C10 58.50(14)
C1 Mo1 C9 144.06(15)
C12 Mo1 C9 58.74(15)
C11 Mo1 C9 58.13(16)
C8 Mo1 C9 35.18(14)
C10 Mo1 C9 34.70(15)
C1 Mo1 P1 86.18(11)
C12 Mo1 P1 141.88(11)
C11 Mo1 P1 106.11(11)
C8 Mo1 P1 141.77(10)
C10 Mo1 P1 88.79(10)
C9 Mo1 P1 106.59(11)
C1 Mo1 Mo2 72.47(11)
C12 Mo1 Mo2 155.23(10)
C11 Mo1 Mo2 152.58(11)
C8 Mo1 Mo2 148.02(10)
C10 Mo1 Mo2 144.72(10)
C9 Mo1 Mo2 142.55(11)
P1 Mo1 Mo2 56.56(2)
C1 Mo1 H1 98.9(15)
C12 Mo1 H1 122.3(15)
C11 Mo1 H1 157.9(15)
C8 Mo1 H1 101.3(15)
C10 Mo1 H1 145.6(15)
C9 Mo1 H1 112.6(15)
P1 Mo1 H1 95.8(15)
Mo2 Mo1 H1 46.9(15)
C2 Mo2 C17 122.57(15)
C2 Mo2 C16 87.66(14)
C17 Mo2 C16 36.28(13)
C2 Mo2 C13 140.49(14)
C17 Mo2 C13 35.47(13)
C16 Mo2 C13 59.27(14)
C2 Mo2 C15 82.53(14)
C17 Mo2 C15 59.18(14)
C16 Mo2 C15 35.57(13)
C13 Mo2 C15 58.06(13)
C2 Mo2 P1 87.23(11)
C17 Mo2 P1 88.62(10)
C16 Mo2 P1 96.93(10)
C13 Mo2 P1 115.64(10)
C15 Mo2 P1 131.42(10)
C2 Mo2 C14 111.44(14)
C17 Mo2 C14 58.23(14)
C16 Mo2 C14 58.47(13)
C13 Mo2 C14 34.30(13)
C15 Mo2 C14 34.57(13)
P1 Mo2 C14 146.78(10)
C2 Mo2 Mo1 95.59(11)
C17 Mo2 Mo1 127.70(10)
C16 Mo2 Mo1 152.69(10)
C13 Mo2 Mo1 123.80(10)
C15 Mo2 Mo1 171.68(10)
P1 Mo2 Mo1 56.31(2)
C14 Mo2 Mo1 141.84(9)
C2 Mo2 H1 73.6(14)
C17 Mo2 H1 163.9(14)
C16 Mo2 H1 158.6(14)
C13 Mo2 H1 132.3(14)
C15 Mo2 H1 128.8(14)
P1 Mo2 H1 92.4(14)
C14 Mo2 H1 118.7(14)
Mo1 Mo2 H1 43.2(14)
C5 W1 C4 91.07(16)
C5 W1 C6 87.06(16)
C4 W1 C6 87.75(17)
C5 W1 C7 93.67(16)
C4 W1 C7 173.33(16)
C6 W1 C7 87.81(18)
C5 W1 C3 82.82(15)
C4 W1 C3 94.10(15)
C6 W1 C3 169.74(15)
C7 W1 C3 91.14(16)
C5 W1 H1 163.8(14)
C4 W1 H1 103.2(14)
C6 W1 H1 101.1(13)
C7 W1 H1 72.9(14)
C3 W1 H1 88.3(13)
C18 P1 C24 109.11(18)
C18 P1 Mo1 118.14(12)
C24 P1 Mo1 120.29(13)
C18 P1 Mo2 117.09(12)
C24 P1 Mo2 120.03(13)
Mo1 P1 Mo2 67.14(3)
O1 C1 Mo1 170.7(3)
O2 C2 Mo2 176.7(3)
O3 C3 W1 173.2(3)
O4 C4 W1 177.7(3)
O5 C5 W1 176.6(4)
O6 C6 W1 172.8(4)
O7 C7 W1 177.3(3)
C12 C8 C9 107.8(4)
C12 C8 Mo1 71.1(2)
C9 C8 Mo1 74.3(2)
C12 C8 H8 127(3)
C9 C8 H8 125(3)
Mo1 C8 H8 119(3)
C10 C9 C8 107.9(4)
C10 C9 Mo1 72.1(2)
C8 C9 Mo1 70.5(2)
C10 C9 H9 129(3)
C8 C9 H9 123(3)
Mo1 C9 H9 119(3)
C11 C10 C9 108.3(4)
C11 C10 Mo1 71.0(2)
C9 C10 Mo1 73.2(2)
C11 C10 H10 126(3)
C9 C10 H10 126(3)
Mo1 C10 H10 124(3)
C10 C11 C12 108.4(4)
C10 C11 Mo1 74.1(2)
C12 C11 Mo1 71.3(2)
C10 C11 H11 124(3)
C12 C11 H11 127(3)
Mo1 C11 H11 124(3)
C8 C12 C11 107.7(4)
C8 C12 Mo1 73.2(2)
C11 C12 Mo1 73.0(2)
C8 C12 H12 129(3)
C11 C12 H12 124(3)
Mo1 C12 H12 123(3)
C14 C13 C17 108.0(3)
C14 C13 Mo2 74.5(2)
C17 C13 Mo2 69.3(2)
C14 C13 H13 125(3)
C17 C13 H13 127(3)
Mo2 C13 H13 119(3)
C13 C14 C15 108.6(4)
C13 C14 Mo2 71.2(2)
C15 C14 Mo2 71.1(2)
C13 C14 H14 125(2)
C15 C14 H14 126(2)
Mo2 C14 H14 125(2)
C14 C15 C16 107.9(3)
C14 C15 Mo2 74.4(2)
C16 C15 Mo2 69.6(2)
C14 C15 H15 124(3)
C16 C15 H15 128(3)
Mo2 C15 H15 121(3)
C15 C16 C17 107.3(3)
C15 C16 Mo2 74.8(2)
C17 C16 Mo2 71.5(2)
C15 C16 H16 126(2)
C17 C16 H16 126(2)
Mo2 C16 H16 125(2)
C13 C17 C16 108.2(3)
C13 C17 Mo2 75.2(2)
C16 C17 Mo2 72.2(2)
C13 C17 H17 124(2)
C16 C17 H17 127(3)
Mo2 C17 H17 124(2)
C23 C18 C19 110.5(3)
C23 C18 P1 114.2(3)
C19 C18 P1 115.8(3)
C23 C18 H18 105(2)
C19 C18 H18 107(2)
P1 C18 H18 104(2)
C20 C19 C18 110.9(3)
C20 C19 H19A 111(2)
C18 C19 H19A 107(2)
C20 C19 H19B 111(3)
C18 C19 H19B 111(3)
H19A C19 H19B 106(3)
C21 C20 C19 112.0(4)
C21 C20 H20A 111(3)
C19 C20 H20A 110(3)
C21 C20 H20B 110(2)
C19 C20 H20B 110(2)
H20A C20 H20B 103(3)
C22 C21 C20 111.4(3)
C22 C21 H21A 109(3)
C20 C21 H21A 109(3)
C22 C21 H21B 112(3)
C20 C21 H21B 108(3)
H21A C21 H21B 108(4)
C21 C22 C23 112.0(4)
C21 C22 H22A 110(3)
C23 C22 H22A 110(3)
C21 C22 H22B 110(3)
C23 C22 H22B 109(3)
H22A C22 H22B 106(4)
C22 C23 C18 110.6(3)
C22 C23 H23A 107(2)
C18 C23 H23A 108(2)
C22 C23 H23B 111(2)
C18 C23 H23B 110(2)
H23A C23 H23B 110(3)
C29 C24 C25 111.8(3)
C29 C24 P1 116.2(3)
C25 C24 P1 112.5(3)
C29 C24 H24 105
C25 C24 H24 105
P1 C24 H24 105
C24 C25 C26 110.5(3)
C24 C25 H25A 109.6
C26 C25 H25A 109.6
C24 C25 H25B 109.6
C26 C25 H25B 109.6
H25A C25 H25B 108.1
C27 C26 C25 111.7(4)
C27 C26 H26A 109.3
C25 C26 H26A 109.3
C27 C26 H26B 109.3
C25 C26 H26B 109.3
H26A C26 H26B 107.9
C26 C27 C28 110.7(4)
C26 C27 H27A 109.5
C28 C27 H27A 109.5
C26 C27 H27B 109.5
C28 C27 H27B 109.5
H27A C27 H27B 108.1
C27 C28 C29 111.2(4)
C27 C28 H28A 109.4
C29 C28 H28A 109.4
C27 C28 H28B 109.4
C29 C28 H28B 109.4
H28A C28 H28B 108
C24 C29 C28 111.1(4)
C24 C29 H29A 109.4
C28 C29 H29A 109.4
C24 C29 H29B 109.4
C28 C29 H29B 109.4
H29A C29 H29B 108

loop_
_geom_bond_atom_site_label_1
_geom_bond_atom_site_label_2
_geom_bond_distance
Mo1 C1 1.924(4)
Mo1 C12 2.298(4)
Mo1 C11 2.320(4)
Mo1 C8 2.325(4)
Mo1 C10 2.361(4)
Mo1 C9 2.374(4)
Mo1 P1 2.3795(10)
Mo1 Mo2 2.6351(5)
Mo1 H1 1.80(5)
Mo2 C2 1.965(4)
Mo2 C17 2.279(3)
Mo2 C16 2.289(4)
Mo2 C13 2.356(4)
Mo2 C15 2.357(4)
Mo2 P1 2.3863(10)
Mo2 C14 2.399(4)
Mo2 H1 1.92(5)
W1 C5 1.972(4)
W1 C4 2.031(4)
W1 C6 2.037(4)
W1 C7 2.049(4)
W1 C3 2.049(4)
W1 H1 2.02(5)
P1 C18 1.856(4)
P1 C24 1.869(4)
O1 C1 1.171(4)
O2 C2 1.153(5)
O3 C3 1.143(5)
O4 C4 1.149(5)
O5 C5 1.159(5)
O6 C6 1.145(5)
O7 C7 1.139(5)
C8 C12 1.416(6)
C8 C9 1.421(6)
C8 H8 0.92(4)
C9 C10 1.412(6)
C9 H9 0.93(5)
C10 C11 1.403(6)
C10 H10 0.88(4)
C11 C12 1.418(6)
C11 H11 0.87(5)
C12 H12 0.89(4)
C13 C14 1.403(5)
C13 C17 1.414(5)
C13 H13 0.91(4)
C14 C15 1.414(5)
C14 H14 0.91(4)
C15 C16 1.421(5)
C15 H15 0.93(4)
C16 C17 1.423(5)
C16 H16 0.96(4)
C17 H17 0.90(4)
C18 C23 1.532(5)
C18 C19 1.536(5)
C18 H18 0.90(4)
C19 C20 1.525(5)
C19 H19A 0.95(4)
C19 H19B 0.96(4)
C20 C21 1.520(6)
C20 H20A 0.97(5)
C20 H20B 0.95(4)
C21 C22 1.517(6)
C21 H21A 0.93(5)
C21 H21B 0.99(4)
C22 C23 1.526(6)
C22 H22A 0.95(5)
C22 H22B 0.97(5)
C23 H23A 0.92(4)
C23 H23B 0.94(4)
C24 C29 1.528(6)
C24 C25 1.543(5)
C24 H24 0.98
C25 C26 1.547(6)
C25 H25A 0.97
C25 H25B 0.97
C26 C27 1.494(7)
C26 H26A 0.97
C26 H26B 0.97
C27 C28 1.531(7)
C27 H27A 0.97
C27 H27B 0.97
C28 C29 1.533(6)
C28 H28A 0.97
C28 H28B 0.97
C29 H29A 0.97
C29 H29B 0.97
